data_4512686
loop_
_publ_author_name
'Wan, Xiuyan'
'Jiang, Feilong'
'Chen, Lian'
'Wu, Mingyan'
'Zhang, Mingjian'
'Pan, Jie'
'Su, Kongzhao'
'Yang, Yan'
'Hong, Maochun'

_publ_section_title
;
 Structural Diversity Modulated by the Ratios of a Ternary Solvent
 Mixture: Syntheses, Structures, and Luminescent Properties of Five
 Zinc(II) Metal--Organic Frameworks
;
_journal_issue 3
_journal_name_full 'Crystal Growth &amp; Design'
_journal_page_first 1481
_journal_paper_doi 10.1021/cg501828u
_journal_volume 15
_journal_year 2015
_chemical_formula_sum 'C24 H8 O12 Zn2'
_chemical_formula_weight 619.04
_chemical_name_systematic
;
 ?
;
_space_group_crystal_system monoclinic
_space_group_IT_number 14
_space_group_name_Hall '-P 2ybc'
_space_group_name_H-M_alt 'P 1 21/c 1'
_symmetry_space_group_name_Hall '-P 2ybc'
_symmetry_space_group_name_H-M 'P 1 21/c 1'
_atom_sites_solution_hydrogens geom
_audit_creation_method SHELXL-2013
_cell_angle_alpha 90
_cell_angle_beta 98.240(3)
_cell_angle_gamma 90
_cell_formula_units_Z 4
_cell_length_a 15.0872(5)
_cell_length_b 9.0103(3)
_cell_length_c 24.9822(8)
_cell_measurement_reflns_used 2616
_cell_measurement_temperature 100(2)
_cell_measurement_theta_max 68.0520
_cell_measurement_theta_min 4.2980
_cell_volume 3361.03(19)
_computing_cell_refinement 'CrysAlisPro, Agilent Technologies'
_computing_data_collection 'CrysAlisPro, Agilent Technologies'
_computing_data_reduction 'CrysAlisPro, Agilent Technologies'
_computing_structure_refinement 'SHELXL-2013 (Sheldrick, 2013)'
_diffrn_ambient_temperature 100(2)
_diffrn_detector_area_resol_mean 10.5594
_diffrn_measured_fraction_theta_full 0.984
_diffrn_measured_fraction_theta_max 0.976
_diffrn_measurement_device_type 'SuperNova, Dual, Cu at zero, Atlas'
_diffrn_measurement_method '\w scans'
_diffrn_radiation_type 'Cu K\a'
_diffrn_radiation_wavelength 1.54184
_diffrn_reflns_av_R_equivalents 0.0371
_diffrn_reflns_av_unetI/netI 0.0513
_diffrn_reflns_Laue_measured_fraction_full 0.984
_diffrn_reflns_Laue_measured_fraction_max 0.976
_diffrn_reflns_limit_h_max 18
_diffrn_reflns_limit_h_min -17
_diffrn_reflns_limit_k_max 10
_diffrn_reflns_limit_k_min -7
_diffrn_reflns_limit_l_max 29
_diffrn_reflns_limit_l_min -29
_diffrn_reflns_number 12247
_diffrn_reflns_point_group_measured_fraction_full 0.984
_diffrn_reflns_point_group_measured_fraction_max 0.976
_diffrn_reflns_theta_full 67.684
_diffrn_reflns_theta_max 68.255
_diffrn_reflns_theta_min 4.304
_diffrn_source 'sealed X-ray tube'
_exptl_absorpt_coefficient_mu 2.189
_exptl_absorpt_correction_T_max 1.00000
_exptl_absorpt_correction_T_min 0.86544
_exptl_absorpt_correction_type multi-scan
_exptl_absorpt_process_details 'CrysAlisPro, Agilent Technologies'
_exptl_crystal_colour colorless
_exptl_crystal_density_diffrn 1.223
_exptl_crystal_description block
_exptl_crystal_F_000 1232
_exptl_crystal_size_max 0.200
_exptl_crystal_size_mid 0.160
_exptl_crystal_size_min 0.130
_platon_squeeze_details
;
;
_refine_diff_density_max 0.522
_refine_diff_density_min -0.496
_refine_diff_density_rms 0.080
_refine_ls_extinction_method none
_refine_ls_goodness_of_fit_ref 0.989
_refine_ls_hydrogen_treatment constr
_refine_ls_matrix_type full
_refine_ls_number_parameters 343
_refine_ls_number_reflns 6002
_refine_ls_number_restraints 0
_refine_ls_restrained_S_all 0.989
_refine_ls_R_factor_all 0.0730
_refine_ls_R_factor_gt 0.0437
_refine_ls_shift/su_max 0.000
_refine_ls_shift/su_mean 0.000
_refine_ls_structure_factor_coef Fsqd
_refine_ls_weighting_details 'w=1/[\s^2^(Fo^2^)+(0.0539P)^2^] where P=(Fo^2^+2Fc^2^)/3'
_refine_ls_weighting_scheme calc
_refine_ls_wR_factor_gt 0.1073
_refine_ls_wR_factor_ref 0.1172
_reflns_Friedel_coverage 0.000
_reflns_number_gt 3495
_reflns_number_total 6002
_reflns_threshold_expression 'I > 2\s(I)'
_cod_data_source_file cg501828u_si_002.cif
_cod_data_source_block complex5
_cod_depositor_comments 'Adding full bibliography for 4512682--4512686.cif.'
_cod_database_code 4512686
_shelx_space_group_comment
;
The symmetry employed for this shelxl refinement is uniquely defined
by the following loop, which should always be used as a source of
symmetry information in preference to the above space-group names.
They are only intended as comments.
;
_shelx_estimated_absorpt_t_min 0.669
_shelx_estimated_absorpt_t_max 0.764
_shelxl_version_number 2013-4

loop_
_space_group_symop_operation_xyz
'x, y, z'
'-x, y+1/2, -z+1/2'
'-x, -y, -z'
'x, -y-1/2, z-1/2'

loop_
_atom_site_label
_atom_site_type_symbol
_atom_site_fract_x
_atom_site_fract_y
_atom_site_fract_z
_atom_site_U_iso_or_equiv
_atom_site_adp_type
_atom_site_occupancy
_atom_site_site_symmetry_order
_atom_site_calc_flag
_atom_site_refinement_flags_posn
_atom_site_refinement_flags_adp
Zn1 Zn 0.31936(3) 0.68085(5) 0.30697(2) 0.01239(14) Uani 1 1 d . .
Zn2 Zn 0.18173(3) 0.80903(5) 0.19070(2) 0.01287(14) Uani 1 1 d . .
O1 O 0.18991(17) 0.6702(3) 0.30097(10) 0.0156(6) Uani 1 1 d . .
O8 O 0.30883(17) 0.8166(3) 0.19163(10) 0.0160(6) Uani 1 1 d . .
O6 O -0.22253(19) 0.5183(3) 0.41592(11) 0.0301(7) Uani 1 1 d . .
O4 O -0.21568(19) 0.9873(3) 0.36108(12) 0.0271(7) Uani 1 1 d . .
O7 O 0.36845(16) 0.6234(3) 0.24078(10) 0.0146(5) Uani 1 1 d . .
O12 O 0.62866(18) 0.3773(3) 0.18567(11) 0.0216(6) Uani 1 1 d . .
O2 O 0.13444(17) 0.8730(3) 0.25683(10) 0.0194(6) Uani 1 1 d . .
O11 O 0.71381(19) 0.4849(3) 0.13092(12) 0.0272(7) Uani 1 1 d . .
O10 O 0.7186(2) 1.0589(4) 0.08337(12) 0.0400(8) Uani 1 1 d . .
O5 O -0.12001(18) 0.4308(3) 0.36731(10) 0.0222(6) Uani 1 1 d . .
O3 O -0.12047(19) 1.1231(3) 0.32146(11) 0.0249(7) Uani 1 1 d . .
O9 O 0.61304(18) 1.0631(3) 0.13589(10) 0.0204(6) Uani 1 1 d . .
C23 C 0.6403(3) 1.0436(4) 0.09048(16) 0.0209(9) Uani 1 1 d . .
C11 C -0.1463(3) 0.4793(4) 0.40986(15) 0.0145(8) Uani 1 1 d . .
C1 C 0.1358(2) 0.7780(4) 0.29399(14) 0.0142(8) Uani 1 1 d . .
C3 C -0.0044(2) 0.8863(4) 0.31930(14) 0.0159(8) Uani 1 1 d . .
H3 H -0.0065 0.9532 0.2897 0.019 Uiso 1 1 calc R U
C8 C 0.0695(2) 0.6885(4) 0.37420(15) 0.0145(8) Uani 1 1 d . .
H8 H 0.1190 0.6232 0.3827 0.017 Uiso 1 1 calc R U
C24 C 0.4331(3) 0.8960(4) 0.00157(15) 0.0166(8) Uani 1 1 d . .
H24 H 0.3867 0.8254 0.0030 0.020 Uiso 1 1 calc R U
C16 C 0.5044(2) 0.8021(4) 0.09131(15) 0.0159(8) Uani 1 1 d . .
C10 C -0.0715(3) 0.4960(4) 0.45766(15) 0.0135(8) Uani 1 1 d . .
C7 C 0.0007(3) 0.6886(4) 0.40590(14) 0.0134(8) Uani 1 1 d . .
C5 C -0.1430(3) 1.0073(4) 0.34499(14) 0.0131(8) Uani 1 1 d . .
C13 C 0.3673(3) 0.7134(4) 0.20242(15) 0.0164(8) Uani 1 1 d . .
C2 C 0.0657(3) 0.7845(4) 0.32986(15) 0.0157(8) Uani 1 1 d . .
C20 C 0.5078(2) 0.6034(4) 0.17712(15) 0.0145(8) Uani 1 1 d . .
H20 H 0.5091 0.5361 0.2065 0.017 Uiso 1 1 calc R U
C14 C 0.4381(3) 0.7051(4) 0.16686(14) 0.0139(8) Uani 1 1 d . .
C4 C -0.0714(3) 0.8891(4) 0.35256(15) 0.0170(8) Uani 1 1 d . .
C21 C 0.5026(2) 0.9087(4) 0.04573(14) 0.0116(8) Uani 1 1 d . .
C19 C 0.6475(3) 0.4785(4) 0.15381(14) 0.0159(8) Uani 1 1 d . .
C6 C -0.0687(3) 0.7875(4) 0.39529(15) 0.0145(8) Uani 1 1 d . .
H6 H -0.1153 0.7873 0.4171 0.017 Uiso 1 1 calc R U
C15 C 0.4361(3) 0.8026(4) 0.12289(14) 0.0164(8) Uani 1 1 d . .
H15 H 0.3873 0.8695 0.1147 0.020 Uiso 1 1 calc R U
C22 C 0.5682(3) 1.0152(4) 0.04364(15) 0.0129(8) Uani 1 1 d . .
C18 C 0.5763(2) 0.5990(4) 0.14455(14) 0.0139(8) Uani 1 1 d . .
C12 C 0.0732(3) 0.5884(4) 0.49583(15) 0.0168(8) Uani 1 1 d . .
H12 H 0.1243 0.6478 0.4929 0.020 Uiso 1 1 calc R U
C17 C 0.5749(3) 0.6998(4) 0.10336(15) 0.0175(9) Uani 1 1 d . .
H17 H 0.6228 0.7006 0.0824 0.021 Uiso 1 1 calc R U
C9 C 0.0037(2) 0.5887(4) 0.45416(14) 0.0132(8) Uani 1 1 d . .

loop_
_atom_site_aniso_label
_atom_site_aniso_U_11
_atom_site_aniso_U_22
_atom_site_aniso_U_33
_atom_site_aniso_U_23
_atom_site_aniso_U_13
_atom_site_aniso_U_12
Zn1 0.0117(3) 0.0153(3) 0.0104(3) 0.0004(2) 0.0024(2) -0.0003(2)
Zn2 0.0114(3) 0.0164(3) 0.0111(3) 0.0005(2) 0.0027(2) 0.0004(2)
O1 0.0102(13) 0.0180(13) 0.0196(14) 0.0019(11) 0.0052(10) -0.0028(11)
O8 0.0148(14) 0.0160(13) 0.0175(13) 0.0032(11) 0.0032(10) -0.0010(11)
O6 0.0160(15) 0.056(2) 0.0174(14) -0.0024(14) -0.0004(11) -0.0015(14)
O4 0.0200(16) 0.0297(16) 0.0331(17) 0.0022(13) 0.0092(13) 0.0053(12)
O7 0.0159(14) 0.0161(13) 0.0115(13) 0.0007(11) 0.0007(10) 0.0033(11)
O12 0.0212(15) 0.0204(14) 0.0261(15) 0.0075(12) 0.0136(12) 0.0074(12)
O2 0.0228(15) 0.0201(14) 0.0172(14) 0.0030(12) 0.0091(11) 0.0006(12)
O11 0.0227(16) 0.0320(16) 0.0293(16) 0.0164(13) 0.0119(13) 0.0043(12)
O10 0.0172(16) 0.082(2) 0.0204(16) -0.0074(17) 0.0012(12) -0.0075(17)
O5 0.0200(15) 0.0352(16) 0.0103(13) -0.0055(12) -0.0010(11) 0.0014(12)
O3 0.0274(17) 0.0221(15) 0.0269(16) 0.0043(13) 0.0094(12) 0.0103(13)
O9 0.0202(15) 0.0270(15) 0.0136(14) -0.0051(12) 0.0010(11) -0.0034(12)
C23 0.022(2) 0.024(2) 0.017(2) 0.0020(17) 0.0026(17) -0.0071(17)
C11 0.015(2) 0.0171(19) 0.0113(18) 0.0005(15) 0.0001(15) -0.0016(15)
C1 0.0066(18) 0.023(2) 0.0120(18) -0.0012(16) 0.0002(14) 0.0037(16)
C3 0.020(2) 0.021(2) 0.0079(18) 0.0010(15) 0.0029(15) -0.0083(16)
C8 0.0074(19) 0.018(2) 0.0175(19) 0.0021(15) 0.0013(15) -0.0031(14)
C24 0.0120(19) 0.021(2) 0.017(2) -0.0006(16) 0.0034(15) 0.0022(15)
C16 0.012(2) 0.023(2) 0.0121(18) -0.0016(16) 0.0016(15) -0.0038(16)
C10 0.012(2) 0.0169(19) 0.0099(18) -0.0036(15) -0.0027(14) 0.0019(15)
C7 0.020(2) 0.0128(19) 0.0074(17) -0.0017(14) 0.0018(15) -0.0030(15)
C5 0.012(2) 0.0159(19) 0.0116(18) -0.0048(15) 0.0015(15) 0.0017(15)
C13 0.020(2) 0.0184(19) 0.0113(19) -0.0037(16) 0.0040(16) -0.0036(17)
C2 0.014(2) 0.0183(19) 0.0141(19) -0.0027(16) -0.0007(15) -0.0015(16)
C20 0.016(2) 0.0105(18) 0.0164(19) 0.0012(15) -0.0003(15) 0.0033(15)
C14 0.015(2) 0.0178(19) 0.0095(17) 0.0010(15) 0.0040(15) -0.0047(15)
C4 0.018(2) 0.0164(19) 0.017(2) 0.0035(16) 0.0052(16) 0.0024(16)
C21 0.0114(19) 0.0141(19) 0.0086(17) 0.0012(14) -0.0009(14) 0.0041(15)
C19 0.019(2) 0.0184(19) 0.0101(18) 0.0033(15) 0.0003(16) 0.0003(16)
C6 0.015(2) 0.0121(18) 0.0187(19) 0.0020(15) 0.0086(16) 0.0027(15)
C15 0.023(2) 0.0143(19) 0.0099(18) -0.0005(15) -0.0043(15) 0.0052(15)
C22 0.013(2) 0.0131(18) 0.0127(18) 0.0012(15) 0.0016(14) 0.0029(15)
C18 0.0116(19) 0.0175(19) 0.0123(18) -0.0027(15) 0.0015(14) -0.0021(15)
C12 0.018(2) 0.019(2) 0.0134(19) -0.0004(16) 0.0045(15) -0.0034(16)
C17 0.021(2) 0.021(2) 0.0113(18) -0.0060(16) 0.0031(16) -0.0070(16)
C9 0.014(2) 0.0142(19) 0.0122(18) -0.0026(15) 0.0061(15) -0.0050(15)

loop_
_atom_type_symbol
_atom_type_description
_atom_type_scat_dispersion_real
_atom_type_scat_dispersion_imag
_atom_type_scat_source
C C 0.0181 0.0091 'International Tables Vol C Tables 4.2.6.8 and 6.1.1.4'
H H 0.0000 0.0000 'International Tables Vol C Tables 4.2.6.8 and 6.1.1.4'
O O 0.0492 0.0322 'International Tables Vol C Tables 4.2.6.8 and 6.1.1.4'
Zn Zn -1.5491 0.6778 'International Tables Vol C Tables 4.2.6.8 and 6.1.1.4'

loop_
_geom_angle_atom_site_label_1
_geom_angle_atom_site_label_2
_geom_angle_atom_site_label_3
_geom_angle
_geom_angle_site_symmetry_1
_geom_angle_site_symmetry_3
O12 Zn1 O1 116.28(11) 2_655 .
O12 Zn1 O9 105.45(12) 2_655 2_645
O1 Zn1 O9 116.48(11) . 2_645
O12 Zn1 O7 97.12(11) 2_655 .
O1 Zn1 O7 114.61(11) . .
O9 Zn1 O7 104.55(11) 2_645 .
O8 Zn2 O3 119.48(11) . 2_545
O8 Zn2 O5 111.14(11) . 2
O3 Zn2 O5 101.90(12) 2_545 2
O8 Zn2 O2 117.39(11) . .
O3 Zn2 O2 99.42(11) 2_545 .
O5 Zn2 O2 105.46(11) 2 .
C1 O1 Zn1 126.5(2) . .
C13 O8 Zn2 129.3(2) . .
C13 O7 Zn1 120.3(2) . .
C19 O12 Zn1 126.4(2) . 2_645
C1 O2 Zn2 116.6(2) . .
C11 O5 Zn2 130.3(3) . 2_545
C5 O3 Zn2 129.6(2) . 2
C23 O9 Zn1 121.8(3) . 2_655
O10 C23 O9 123.7(4) . .
O10 C23 C22 120.8(4) . .
O9 C23 C22 115.3(4) . .
O6 C11 O5 127.7(4) . .
O6 C11 C10 118.3(3) . .
O5 C11 C10 114.0(3) . .
O2 C1 O1 124.4(3) . .
O2 C1 C2 118.7(3) . .
O1 C1 C2 116.7(3) . .
C2 C3 C4 119.5(3) . .
C7 C8 C2 120.0(3) . .
C22 C24 C21 120.9(4) 3_675 .
C15 C16 C17 118.8(3) . .
C15 C16 C21 120.1(3) . .
C17 C16 C21 121.1(3) . .
C12 C10 C9 118.8(4) 3_566 .
C12 C10 C11 120.0(3) 3_566 .
C9 C10 C11 121.1(3) . .
C6 C7 C8 120.0(3) . .
C6 C7 C9 118.7(3) . .
C8 C7 C9 121.1(3) . .
O4 C5 O3 125.5(3) . .
O4 C5 C4 120.6(3) . .
O3 C5 C4 113.9(3) . .
O7 C13 O8 124.3(3) . .
O7 C13 C14 119.5(3) . .
O8 C13 C14 116.3(3) . .
C3 C2 C8 120.0(3) . .
C3 C2 C1 119.9(3) . .
C8 C2 C1 120.2(3) . .
C14 C20 C18 120.8(3) . .
C20 C14 C15 119.2(3) . .
C20 C14 C13 120.8(3) . .
C15 C14 C13 120.0(3) . .
C3 C4 C6 119.7(3) . .
C3 C4 C5 120.2(3) . .
C6 C4 C5 119.9(3) . .
C22 C21 C24 118.8(3) . .
C22 C21 C16 122.8(3) . .
C24 C21 C16 118.4(3) . .
O11 C19 O12 126.8(4) . .
O11 C19 C18 120.2(3) . .
O12 C19 C18 113.0(3) . .
C7 C6 C4 120.6(3) . .
C16 C15 C14 120.6(3) . .
C24 C22 C21 120.4(4) 3_675 .
C24 C22 C23 117.5(3) 3_675 .
C21 C22 C23 122.1(3) . .
C17 C18 C20 118.9(3) . .
C17 C18 C19 121.4(3) . .
C20 C18 C19 119.6(3) . .
C9 C12 C10 122.2(4) . 3_566
C18 C17 C16 121.6(3) . .
C12 C9 C10 118.9(4) . .
C12 C9 C7 123.0(3) . .
C10 C9 C7 118.0(3) . .

loop_
_geom_bond_atom_site_label_1
_geom_bond_atom_site_label_2
_geom_bond_distance
_geom_bond_site_symmetry_2
Zn1 O12 1.934(3) 2_655
Zn1 O1 1.940(3) .
Zn1 O9 1.946(3) 2_645
Zn1 O7 1.975(2) .
Zn2 O8 1.915(3) .
Zn2 O3 1.916(3) 2_545
Zn2 O5 1.945(3) 2
Zn2 O2 1.977(3) .
O1 C1 1.265(4) .
O8 C13 1.283(4) .
O6 C11 1.233(5) .
O4 C5 1.235(4) .
O7 C13 1.254(4) .
O12 C19 1.269(4) .
O12 Zn1 1.934(3) 2_645
O2 C1 1.261(4) .
O11 C19 1.223(4) .
O10 C23 1.227(5) .
O5 C11 1.265(4) .
O5 Zn2 1.945(3) 2_545
O3 C5 1.267(4) .
O3 Zn2 1.916(3) 2
O9 C23 1.273(4) .
O9 Zn1 1.946(3) 2_655
C23 C22 1.502(5) .
C11 C10 1.527(5) .
C1 C2 1.483(5) .
C3 C2 1.396(5) .
C3 C4 1.398(5) .
C8 C7 1.393(5) .
C8 C2 1.400(5) .
C24 C22 1.382(5) 3_675
C24 C21 1.414(5) .
C16 C15 1.385(5) .
C16 C17 1.408(5) .
C16 C21 1.487(5) .
C10 C12 1.392(5) 3_566
C10 C9 1.422(5) .
C7 C6 1.371(5) .
C7 C9 1.500(5) .
C5 C4 1.510(5) .
C13 C14 1.486(5) .
C20 C14 1.391(5) .
C20 C18 1.405(5) .
C14 C15 1.403(5) .
C4 C6 1.403(5) .
C21 C22 1.384(5) .
C19 C18 1.521(5) .
C22 C24 1.382(5) 3_675
C18 C17 1.370(5) .
C12 C9 1.368(5) .
C12 C10 1.392(5) 3_566

loop_
_platon_squeeze_void_nr
_platon_squeeze_void_average_x
_platon_squeeze_void_average_y
_platon_squeeze_void_average_z
_platon_squeeze_void_volume
_platon_squeeze_void_count_electrons
_platon_squeeze_void_content
1 0.002 0.002 0.494 1392 454 ' '
